data_4078057
loop_
_publ_author_name
'O, Wylie W. N.'
'Lough, Alan J.'
'Morris, Robert H.'

_publ_section_title
;
 Bifunctional Mechanism with Unconventional Intermediates for the
 Hydrogenation of Ketones Catalyzed by an Iridium(III) Complex Containing
 an N-Heterocyclic Carbene with a Primary Amine Donor
;
_journal_issue 6
_journal_name_full Organometallics
_journal_page_first 2152
_journal_paper_doi 10.1021/om300071v
_journal_volume 31
_journal_year 2012
_chemical_formula_moiety 'C21 H29 Ir N3, F6 P'
_chemical_formula_sum 'C21 H29 F6 Ir N3 P'
_chemical_formula_weight 660.64
_chemical_name_systematic
; 
 ? 
;
_space_group_IT_number 2
_symmetry_cell_setting triclinic
_symmetry_space_group_name_Hall '-P 1'
_symmetry_space_group_name_H-M 'P -1'
_atom_sites_solution_hydrogens geom
_atom_sites_solution_primary direct
_atom_sites_solution_secondary difmap
_audit_creation_method SHELXL-97
_cell_angle_alpha 95.229(3)
_cell_angle_beta 105.119(3)
_cell_angle_gamma 103.237(3)
_cell_formula_units_Z 2
_cell_length_a 8.7118(6)
_cell_length_b 12.5177(9)
_cell_length_c 14.8188(10)
_cell_measurement_reflns_used 9945
_cell_measurement_temperature 150(1)
_cell_measurement_theta_max 25.89
_cell_measurement_theta_min 2.63
_cell_volume 1498.93(18)
_computing_cell_refinement 'Bruker SAINT'
_computing_data_collection 'Bruker APEX2'
_computing_data_reduction 'Bruker SAINT'
_computing_molecular_graphics 'SHELXTL (Sheldrick, 2008)'
_computing_publication_material SHELXTL
_computing_structure_refinement 'SHELXL-97 (Sheldrick, 2008)'
_computing_structure_solution 'SHELXS-97 (Sheldrick, 2008)'
_diffrn_ambient_temperature 150(1)
_diffrn_measured_fraction_theta_full 0.984
_diffrn_measured_fraction_theta_max 0.984
_diffrn_measurement_device_type 'Bruker APEX-II CCD'
_diffrn_measurement_method '\f and \w scans'
_diffrn_radiation_monochromator graphite
_diffrn_radiation_source 'fine-focus sealed tube'
_diffrn_radiation_type MoK\a
_diffrn_radiation_wavelength 0.71073
_diffrn_reflns_av_R_equivalents 0.0341
_diffrn_reflns_av_sigmaI/netI 0.0368
_diffrn_reflns_limit_h_max 10
_diffrn_reflns_limit_h_min -10
_diffrn_reflns_limit_k_max 15
_diffrn_reflns_limit_k_min -15
_diffrn_reflns_limit_l_max 18
_diffrn_reflns_limit_l_min -18
_diffrn_reflns_number 19322
_diffrn_reflns_theta_full 26.04
_diffrn_reflns_theta_max 26.04
_diffrn_reflns_theta_min 1.69
_exptl_absorpt_coefficient_mu 4.555
_exptl_absorpt_correction_T_max 0.7453
_exptl_absorpt_correction_T_min 0.5926
_exptl_absorpt_correction_type multi-scan
_exptl_absorpt_process_details 'SADABS (Sheldrick, 1996)'
_exptl_crystal_colour orange
_exptl_crystal_density_diffrn 1.464
_exptl_crystal_density_meas ?
_exptl_crystal_density_method 'not measured'
_exptl_crystal_description block
_exptl_crystal_F_000 644
_exptl_crystal_size_max 0.18
_exptl_crystal_size_mid 0.10
_exptl_crystal_size_min 0.10
_platon_squeeze_details
;
During the
refinement of the structure, electron density peaks were located 
that were believed to be highly disordered
solvent molecules (possibly THF and/or Et2O). Attempts 
made to model the solvent molecule were not successful. 
The SQUEEZE option in PLATON (Spek, 2003) indicated there was a
solvent cavity of volume 413 \%A^3^ containing approximately 103
electrons. In the final cycles of refinement, this contribution to the
electron density was removed from the observed data. The
density, the F(000) value, the molecular weight and the formula are
given without taking into account the results obtained with the
SQUEEZE option PLATON (Spek, 2003). Similar treatments of disordered
solvent molecules were carried out by St\"ahler et al. (2001), 
Cox et al. (2003), Mohamed et al. (2003) and Athimoolam et al. (2005).
References:

Spek, A. L. (2003). J. Appl. Cryst. 36, 7-13

Athimoolam, S., Kumar, J., Ramakrishnan, V. & Rajaram, R.K. (2005).
Acta Cryst. E61, m2014-m2017.

Cox, J.P., Kumarasammy, Y., Nahar, L., Sarkar D.S. & Shoeb, M.
(2003). Acta Cryst. E59, o975-o977.

Mohamed, A.A., Krause Bauer, A.J., Bruce, E.A. & Bruce M.R.M.
(2003). Acta Cryst. C59, m84-m86.

St\"ahler, R., N\"ather, C. & Bensch, W. (2001). Acta Cryst.
C57, 26-27.
;
_refine_diff_density_max 3.491
_refine_diff_density_min -1.150
_refine_diff_density_rms 0.149
_refine_ls_extinction_method none
_refine_ls_goodness_of_fit_ref 1.062
_refine_ls_hydrogen_treatment constr
_refine_ls_matrix_type full
_refine_ls_number_parameters 211
_refine_ls_number_reflns 5829
_refine_ls_number_restraints 0
_refine_ls_restrained_S_all 1.062
_refine_ls_R_factor_all 0.0428
_refine_ls_R_factor_gt 0.0365
_refine_ls_shift/su_max 0.001
_refine_ls_shift/su_mean 0.000
_refine_ls_structure_factor_coef Fsqd
_refine_ls_weighting_details 'calc w=1/[\s^2^(Fo^2^)+(0.0639P)^2^+1.2379P] where P=(Fo^2^+2Fc^2^)/3'
_refine_ls_weighting_scheme calc
_refine_ls_wR_factor_gt 0.0950
_refine_ls_wR_factor_ref 0.0976
_reflns_number_gt 5210
_reflns_number_total 5829
_reflns_threshold_expression I>2\s(I)
_cod_data_source_file om300071v_si_002.cif
_cod_data_source_block 6
_cod_depositor_comments
;
The following automatic conversions were performed:

'_symmetry_cell_setting' value 'Triclinic' changed to 'triclinic'
according to /home/saulius/struct/CIF-dictionaries/cif_core.dic
dictionary named 'cif_core.dic' version 2.4.1 from 2010-06-29.

Automatic conversion script
Id: cif_fix_values 1715 2011-07-08 13:25:40Z adriana 

The following automatic conversions were performed:

'_exptl_crystal_density_meas' value 'not measured' was changed to '?'
- the value is perceived as not measured.

Automatic conversion script
Id: cif_fix_values 3008 2015-01-20 13:52:24Z robertas 
;
_cod_database_code 4078057

loop_
_symmetry_equiv_pos_as_xyz
'x, y, z'
'-x, -y, -z'

loop_
_atom_site_label
_atom_site_type_symbol
_atom_site_fract_x
_atom_site_fract_y
_atom_site_fract_z
_atom_site_U_iso_or_equiv
_atom_site_adp_type
_atom_site_occupancy
_atom_site_symmetry_multiplicity
_atom_site_calc_flag
_atom_site_refinement_flags
_atom_site_disorder_assembly
_atom_site_disorder_group
Ir1 Ir 0.75410(2) 0.146084(16) 0.255701(12) 0.02403(9) Uani 1 1 d . . .
H1IR H 0.9220 0.2179 0.3198 0.036 Uiso 1 1 d R A .
N1 N 0.7723(5) 0.3594(4) 0.3798(3) 0.0288(10) Uani 1 1 d . . .
N2 N 0.5703(5) 0.2281(4) 0.3835(3) 0.0260(9) Uani 1 1 d . . .
N3 N 0.7819(5) 0.0362(4) 0.3587(3) 0.0247(9) Uani 1 1 d . A .
H3B H 0.7485 -0.0353 0.3262 0.030 Uiso 1 1 calc R . .
H3C H 0.8927 0.0503 0.3892 0.030 Uiso 1 1 calc R . .
C1 C 0.7002(6) 0.2506(4) 0.3472(3) 0.0260(11) Uani 1 1 d . A .
C2 C 0.6892(8) 0.4033(5) 0.4372(4) 0.0368(13) Uani 1 1 d . A .
H2A H 0.7188 0.4778 0.4690 0.044 Uiso 1 1 calc R . .
C3 C 0.5630(8) 0.3232(5) 0.4394(4) 0.0357(13) Uani 1 1 d . A .
H3A H 0.4836 0.3284 0.4719 0.043 Uiso 1 1 calc R . .
C4 C 0.9192(8) 0.4251(5) 0.3617(5) 0.0434(15) Uani 1 1 d . A .
H4A H 0.9572 0.3783 0.3202 0.065 Uiso 1 1 calc R . .
H4B H 1.0061 0.4538 0.4218 0.065 Uiso 1 1 calc R . .
H4C H 0.8930 0.4875 0.3310 0.065 Uiso 1 1 calc R . .
C5 C 0.4542(6) 0.1216(4) 0.3675(3) 0.0264(11) Uani 1 1 d . A .
C6 C 0.2864(7) 0.1150(5) 0.3365(4) 0.0315(12) Uani 1 1 d . . .
H6A H 0.2499 0.1803 0.3279 0.038 Uiso 1 1 calc R A .
C7 C 0.1744(7) 0.0128(6) 0.3185(4) 0.0372(14) Uani 1 1 d . A .
H7A H 0.0597 0.0072 0.2974 0.045 Uiso 1 1 calc R . .
C8 C 0.2286(7) -0.0825(5) 0.3309(4) 0.0343(13) Uani 1 1 d . . .
H8A H 0.1509 -0.1532 0.3158 0.041 Uiso 1 1 calc R A .
C9 C 0.3950(7) -0.0749(5) 0.3653(4) 0.0311(12) Uani 1 1 d . A .
H9A H 0.4308 -0.1402 0.3753 0.037 Uiso 1 1 calc R . .
C10 C 0.5109(6) 0.0284(4) 0.3853(3) 0.0250(11) Uani 1 1 d . . .
C11 C 0.6947(4) 0.0389(3) 0.43299(15) 0.0270(11) Uani 1 1 d . A .
H11A H 0.7443 0.1096 0.4779 0.032 Uiso 1 1 calc R . .
H11B H 0.7060 -0.0232 0.4689 0.032 Uiso 1 1 calc R . .
C12 C 0.5495(4) 0.1498(3) 0.13005(15) 0.0391(10) Uani 0.33 1 d PR A 1
C13 C 0.5506(4) 0.0369(3) 0.13274(15) 0.0391(10) Uani 0.33 1 d PR A 1
C14 C 0.7049(4) 0.0251(3) 0.12456(15) 0.0391(10) Uani 0.33 1 d PR A 1
C15 C 0.7992(4) 0.1308(3) 0.11682(15) 0.0391(10) Uani 0.33 1 d PR A 1
C16 C 0.7031(4) 0.2079(3) 0.12021(15) 0.0391(10) Uani 0.33 1 d PR A 1
C17 C 0.4095(4) 0.1994(3) 0.13651(15) 0.068(2) Uani 0.33 1 d PR A 1
H17A H 0.3341 0.1921 0.0730 0.102 Uiso 0.33 1 calc PR B 1
H17B H 0.4537 0.2783 0.1642 0.102 Uiso 0.33 1 calc PR C 1
H17C H 0.3499 0.1602 0.1766 0.102 Uiso 0.33 1 calc PR D 1
C18 C 0.4121(4) -0.0546(3) 0.14256(15) 0.068(2) Uani 0.33 1 d PR A 1
H18A H 0.3390 -0.0903 0.0796 0.102 Uiso 0.33 1 calc PR E 1
H18B H 0.3495 -0.0231 0.1791 0.102 Uiso 0.33 1 calc PR F 1
H18C H 0.4579 -0.1099 0.1754 0.102 Uiso 0.33 1 calc PR G 1
C19 C 0.7593(4) -0.0810(3) 0.12417(15) 0.068(2) Uani 0.33 1 d PR A 1
H19A H 0.7247 -0.1211 0.0592 0.102 Uiso 0.33 1 calc PR H 1
H19B H 0.7089 -0.1277 0.1639 0.102 Uiso 0.33 1 calc PR I 1
H19C H 0.8796 -0.0632 0.1492 0.102 Uiso 0.33 1 calc PR J 1
C20 C 0.9713(4) 0.1567(3) 0.10675(15) 0.068(2) Uani 0.33 1 d PR A 1
H20A H 0.9654 0.1449 0.0395 0.102 Uiso 0.33 1 calc PR K 1
H20B H 1.0316 0.1076 0.1398 0.102 Uiso 0.33 1 calc PR L 1
H20C H 1.0287 0.2343 0.1344 0.102 Uiso 0.33 1 calc PR M 1
C21 C 0.7552(4) 0.3300(3) 0.11437(15) 0.068(2) Uani 0.33 1 d PR A 1
H21A H 0.7213 0.3407 0.0481 0.102 Uiso 0.33 1 calc PR N 1
H21B H 0.8752 0.3574 0.1399 0.102 Uiso 0.33 1 calc PR O 1
H21C H 0.7027 0.3712 0.1513 0.102 Uiso 0.33 1 calc PR P 1
C12A C 0.5319(4) 0.1195(3) 0.12674(15) 0.0391(10) Uani 0.34 1 d PR A 2
C13A C 0.5794(4) 0.0183(3) 0.12521(15) 0.0391(10) Uani 0.34 1 d PR A 2
C14A C 0.7426(4) 0.0411(3) 0.11782(15) 0.0391(10) Uani 0.34 1 d PR A 2
C15A C 0.7960(4) 0.1564(3) 0.11478(15) 0.0391(10) Uani 0.34 1 d PR A 2
C16A C 0.6657(4) 0.2048(3) 0.12030(15) 0.0391(10) Uani 0.34 1 d PR A 2
C17A C 0.3679(4) 0.1338(3) 0.13396(15) 0.068(2) Uani 0.34 1 d PR A 2
H17D H 0.2894 0.1185 0.0705 0.102 Uiso 0.34 1 calc PR Q 2
H17E H 0.3818 0.2103 0.1630 0.102 Uiso 0.34 1 calc PR R 2
H17F H 0.3260 0.0820 0.1730 0.102 Uiso 0.34 1 calc PR S 2
C18A C 0.4748(4) -0.0938(3) 0.13051(15) 0.068(2) Uani 0.34 1 d PR A 2
H18D H 0.4120 -0.1325 0.0664 0.102 Uiso 0.34 1 calc PR T 2
H18E H 0.3986 -0.0838 0.1669 0.102 Uiso 0.34 1 calc PR U 2
H18F H 0.5460 -0.1381 0.1617 0.102 Uiso 0.34 1 calc PR V 2
C19A C 0.8420(4) -0.0425(3) 0.11388(15) 0.068(2) Uani 0.34 1 d PR A 2
H19D H 0.8180 -0.0775 0.0481 0.102 Uiso 0.34 1 calc PR W 2
H19E H 0.8128 -0.0995 0.1521 0.102 Uiso 0.34 1 calc PR X 2
H19F H 0.9597 -0.0048 0.1389 0.102 Uiso 0.34 1 calc PR Y 2
C20A C 0.9620(4) 0.2168(3) 0.10705(15) 0.068(2) Uani 0.34 1 d PR A 2
H20D H 0.9582 0.2131 0.0401 0.102 Uiso 0.34 1 calc PR Z 2
H20E H 1.0460 0.1818 0.1395 0.102 Uiso 0.34 1 calc PR A 2
H20F H 0.9895 0.2948 0.1365 0.102 Uiso 0.34 1 calc PR B 2
C21A C 0.6690(4) 0.3258(3) 0.11945(15) 0.068(2) Uani 0.34 1 d PR A 2
H21D H 0.6258 0.3376 0.0542 0.102 Uiso 0.34 1 calc PR C 2
H21E H 0.7826 0.3717 0.1462 0.102 Uiso 0.34 1 calc PR D 2
H21F H 0.6006 0.3467 0.1575 0.102 Uiso 0.34 1 calc PR E 2
C12B C 0.5725(4) 0.1737(3) 0.12806(15) 0.0391(10) Uani 0.33 1 d PR A 3
C13B C 0.5287(4) 0.0584(3) 0.13331(15) 0.0391(10) Uani 0.33 1 d PR A 3
C14B C 0.6615(4) 0.0146(3) 0.12428(15) 0.0391(10) Uani 0.33 1 d PR A 3
C15B C 0.7874(4) 0.1028(3) 0.11345(15) 0.0391(10) Uani 0.33 1 d PR A 3
C16B C 0.7324(4) 0.2011(3) 0.11579(15) 0.0391(10) Uani 0.33 1 d PR A 3
C17B C 0.4675(4) 0.2531(3) 0.13441(15) 0.068(2) Uani 0.33 1 d PR A 3
H17G H 0.3967 0.2532 0.0710 0.102 Uiso 0.33 1 calc PR F 3
H17H H 0.5388 0.3282 0.1607 0.102 Uiso 0.33 1 calc PR G 3
H17I H 0.3989 0.2296 0.1756 0.102 Uiso 0.33 1 calc PR H 3
C18B C 0.3689(4) -0.0061(3) 0.14622(15) 0.068(2) Uani 0.33 1 d PR A 3
H18G H 0.2888 -0.0368 0.0841 0.102 Uiso 0.33 1 calc PR I 3
H18H H 0.3256 0.0434 0.1820 0.102 Uiso 0.33 1 calc PR J 3
H18I H 0.3887 -0.0670 0.1810 0.102 Uiso 0.33 1 calc PR K 3
C19B C 0.6678(4) -0.1047(3) 0.12591(15) 0.068(2) Uani 0.33 1 d PR A 3
H19G H 0.6214 -0.1466 0.0615 0.102 Uiso 0.33 1 calc PR L 3
H19H H 0.6035 -0.1378 0.1665 0.102 Uiso 0.33 1 calc PR M 3
H19I H 0.7825 -0.1073 0.1509 0.102 Uiso 0.33 1 calc PR N 3
C20B C 0.9510(4) 0.0936(3) 0.10155(15) 0.068(2) Uani 0.33 1 d PR A 3
H20G H 0.9397 0.0740 0.0341 0.102 Uiso 0.33 1 calc PR O 3
H20H H 0.9861 0.0358 0.1357 0.102 Uiso 0.33 1 calc PR P 3
H20I H 1.0336 0.1650 0.1271 0.102 Uiso 0.33 1 calc PR Q 3
C21B C 0.8273(4) 0.3147(3) 0.10681(15) 0.068(2) Uani 0.33 1 d PR A 3
H21G H 0.8016 0.3236 0.0399 0.102 Uiso 0.33 1 calc PR R 3
H21H H 0.9457 0.3225 0.1322 0.102 Uiso 0.33 1 calc PR S 3
H21I H 0.7961 0.3719 0.1425 0.102 Uiso 0.33 1 calc PR T 3
P1 P 1.17796(17) 0.25881(12) 0.59465(11) 0.0302(3) Uani 1 1 d . . .
F1 F 1.3502(4) 0.2294(3) 0.6091(3) 0.0549(11) Uani 1 1 d . . .
F2 F 1.0031(4) 0.2857(3) 0.5782(3) 0.0498(10) Uani 1 1 d . . .
F3 F 1.2045(5) 0.3169(3) 0.5061(3) 0.0524(10) Uani 1 1 d . . .
F4 F 1.1544(5) 0.1990(3) 0.6823(3) 0.0511(10) Uani 1 1 d . . .
F5 F 1.0902(4) 0.1421(3) 0.5252(3) 0.0456(9) Uani 1 1 d . . .
F6 F 1.2651(5) 0.3747(3) 0.6632(3) 0.0451(9) Uani 1 1 d . . .

loop_
_atom_site_aniso_label
_atom_site_aniso_U_11
_atom_site_aniso_U_22
_atom_site_aniso_U_33
_atom_site_aniso_U_23
_atom_site_aniso_U_13
_atom_site_aniso_U_12
Ir1 0.01973(12) 0.02922(13) 0.02096(12) 0.00521(8) 0.00566(8) 0.00203(8)
N1 0.023(2) 0.027(2) 0.036(2) 0.0055(19) 0.0103(19) 0.0033(19)
N2 0.023(2) 0.027(2) 0.028(2) 0.0041(18) 0.0077(18) 0.0059(18)
N3 0.020(2) 0.031(2) 0.023(2) 0.0079(17) 0.0054(17) 0.0055(18)
C1 0.023(3) 0.029(3) 0.024(2) 0.007(2) 0.004(2) 0.006(2)
C2 0.038(3) 0.029(3) 0.042(3) 0.000(2) 0.010(3) 0.009(3)
C3 0.045(4) 0.032(3) 0.035(3) 0.000(2) 0.017(3) 0.016(3)
C4 0.040(4) 0.029(3) 0.058(4) 0.005(3) 0.012(3) 0.006(3)
C5 0.025(3) 0.032(3) 0.019(2) 0.002(2) 0.008(2) 0.000(2)
C6 0.026(3) 0.042(3) 0.032(3) 0.011(2) 0.012(2) 0.012(2)
C7 0.020(3) 0.065(4) 0.024(3) 0.007(3) 0.007(2) 0.004(3)
C8 0.028(3) 0.041(3) 0.029(3) 0.004(2) 0.013(2) -0.003(2)
C9 0.028(3) 0.032(3) 0.030(3) 0.006(2) 0.011(2) -0.001(2)
C10 0.022(3) 0.036(3) 0.017(2) 0.006(2) 0.0068(19) 0.007(2)
C11 0.025(3) 0.032(3) 0.023(2) 0.007(2) 0.007(2) 0.005(2)
C12 0.039(2) 0.054(3) 0.0215(13) 0.0073(16) 0.0076(15) 0.007(2)
C13 0.039(2) 0.054(3) 0.0215(13) 0.0073(16) 0.0076(15) 0.007(2)
C14 0.039(2) 0.054(3) 0.0215(13) 0.0073(16) 0.0076(15) 0.007(2)
C15 0.039(2) 0.054(3) 0.0215(13) 0.0073(16) 0.0076(15) 0.007(2)
C16 0.039(2) 0.054(3) 0.0215(13) 0.0073(16) 0.0076(15) 0.007(2)
C17 0.078(5) 0.080(5) 0.040(3) 0.012(3) 0.017(3) 0.009(4)
C18 0.078(5) 0.080(5) 0.040(3) 0.012(3) 0.017(3) 0.009(4)
C19 0.078(5) 0.080(5) 0.040(3) 0.012(3) 0.017(3) 0.009(4)
C20 0.078(5) 0.080(5) 0.040(3) 0.012(3) 0.017(3) 0.009(4)
C21 0.078(5) 0.080(5) 0.040(3) 0.012(3) 0.017(3) 0.009(4)
C12A 0.039(2) 0.054(3) 0.0215(13) 0.0073(16) 0.0076(15) 0.007(2)
C13A 0.039(2) 0.054(3) 0.0215(13) 0.0073(16) 0.0076(15) 0.007(2)
C14A 0.039(2) 0.054(3) 0.0215(13) 0.0073(16) 0.0076(15) 0.007(2)
C15A 0.039(2) 0.054(3) 0.0215(13) 0.0073(16) 0.0076(15) 0.007(2)
C16A 0.039(2) 0.054(3) 0.0215(13) 0.0073(16) 0.0076(15) 0.007(2)
C17A 0.078(5) 0.080(5) 0.040(3) 0.012(3) 0.017(3) 0.009(4)
C18A 0.078(5) 0.080(5) 0.040(3) 0.012(3) 0.017(3) 0.009(4)
C19A 0.078(5) 0.080(5) 0.040(3) 0.012(3) 0.017(3) 0.009(4)
C20A 0.078(5) 0.080(5) 0.040(3) 0.012(3) 0.017(3) 0.009(4)
C21A 0.078(5) 0.080(5) 0.040(3) 0.012(3) 0.017(3) 0.009(4)
C12B 0.039(2) 0.054(3) 0.0215(13) 0.0073(16) 0.0076(15) 0.007(2)
C13B 0.039(2) 0.054(3) 0.0215(13) 0.0073(16) 0.0076(15) 0.007(2)
C14B 0.039(2) 0.054(3) 0.0215(13) 0.0073(16) 0.0076(15) 0.007(2)
C15B 0.039(2) 0.054(3) 0.0215(13) 0.0073(16) 0.0076(15) 0.007(2)
C16B 0.039(2) 0.054(3) 0.0215(13) 0.0073(16) 0.0076(15) 0.007(2)
C17B 0.078(5) 0.080(5) 0.040(3) 0.012(3) 0.017(3) 0.009(4)
C18B 0.078(5) 0.080(5) 0.040(3) 0.012(3) 0.017(3) 0.009(4)
C19B 0.078(5) 0.080(5) 0.040(3) 0.012(3) 0.017(3) 0.009(4)
C20B 0.078(5) 0.080(5) 0.040(3) 0.012(3) 0.017(3) 0.009(4)
C21B 0.078(5) 0.080(5) 0.040(3) 0.012(3) 0.017(3) 0.009(4)
P1 0.0217(7) 0.0243(7) 0.0414(8) 0.0070(6) 0.0072(6) 0.0015(6)
F1 0.0269(19) 0.040(2) 0.089(3) -0.002(2) 0.0086(19) 0.0067(16)
F2 0.0322(19) 0.039(2) 0.078(3) 0.0109(19) 0.0143(19) 0.0113(16)
F3 0.066(3) 0.042(2) 0.052(2) 0.0170(17) 0.024(2) 0.0085(19)
F4 0.062(3) 0.043(2) 0.047(2) 0.0179(17) 0.0138(19) 0.0101(19)
F5 0.040(2) 0.0289(18) 0.053(2) 0.0003(16) -0.0030(17) 0.0022(15)
F6 0.045(2) 0.0286(18) 0.053(2) 0.0013(15) 0.0075(17) 0.0031(15)

loop_
_atom_type_symbol
_atom_type_description
_atom_type_scat_dispersion_real
_atom_type_scat_dispersion_imag
_atom_type_scat_source
C C 0.0033 0.0016 'International Tables Vol C Tables 4.2.6.8 and 6.1.1.4'
H H 0.0000 0.0000 'International Tables Vol C Tables 4.2.6.8 and 6.1.1.4'
N N 0.0061 0.0033 'International Tables Vol C Tables 4.2.6.8 and 6.1.1.4'
F F 0.0171 0.0103 'International Tables Vol C Tables 4.2.6.8 and 6.1.1.4'
P P 0.1023 0.0942 'International Tables Vol C Tables 4.2.6.8 and 6.1.1.4'
Ir Ir -1.4442 7.9887 'International Tables Vol C Tables 4.2.6.8 and 6.1.1.4'

loop_
_geom_angle_atom_site_label_1
_geom_angle_atom_site_label_2
_geom_angle_atom_site_label_3
_geom_angle
H1IR Ir1 C1 74.9
H1IR Ir1 N3 84.3
C1 Ir1 N3 89.66(18)
H1IR Ir1 C16 108.3
C1 Ir1 C16 106.20(17)
N3 Ir1 C16 161.74(14)
H1IR Ir1 C15 101.9
C1 Ir1 C15 142.07(17)
N3 Ir1 C15 128.04(14)
C16 Ir1 C15 37.8
H1IR Ir1 C16A 114.4
C1 Ir1 C16A 101.84(16)
N3 Ir1 C16A 160.01(14)
C16 Ir1 C16A 8.3
C15 Ir1 C16A 44.1
H1IR Ir1 C16B 104.8
C1 Ir1 C16B 112.58(17)
N3 Ir1 C16B 157.40(14)
C16 Ir1 C16B 7.9
C15 Ir1 C16B 30.5
C16A Ir1 C16B 15.9
H1IR Ir1 C15A 99.9
C1 Ir1 C15A 133.51(17)
N3 Ir1 C15A 136.44(14)
C16 Ir1 C15A 30.4
C15 Ir1 C15A 8.6
C16A Ir1 C15A 37.4
C16B Ir1 C15A 22.7
H1IR Ir1 C12 141.5
C1 Ir1 C12 96.00(16)
N3 Ir1 C12 133.75(14)
C16 Ir1 C12 37.5
C15 Ir1 C12 62.59(6)
C16A Ir1 C12 29.7
C16B Ir1 C12 43.6
C15A Ir1 C12 59.28(6)
H1IR Ir1 C14 127.7
C1 Ir1 C14 156.21(16)
N3 Ir1 C14 99.32(14)
C16 Ir1 C14 62.57(6)
C15 Ir1 C14 37.4
C16A Ir1 C14 64.04(6)
C16B Ir1 C14 58.64(6)
C15A Ir1 C14 44.6
C12 Ir1 C14 61.99(6)
H1IR Ir1 C15B 106.7
C1 Ir1 C15B 149.70(17)
N3 Ir1 C15B 120.63(14)
C16 Ir1 C15B 43.9
C15 Ir1 C15B 8.7
C16A Ir1 C15B 49.1
C16B Ir1 C15B 37.2
C15A Ir1 C15B 16.9
C12 Ir1 C15B 63.37(6)
C14 Ir1 C15B 29.1
H1IR Ir1 C12B 133.1
C1 Ir1 C12B 94.43(16)
N3 Ir1 C12B 142.14(14)
C16 Ir1 C12B 30.4
C15 Ir1 C12B 59.64(6)
C16A Ir1 C12B 22.2
C16B Ir1 C12B 37.2
C15A Ir1 C12B 55.15(5)
C12 Ir1 C12B 8.4
C14 Ir1 C12B 65.12(6)
C15B Ir1 C12B 61.78(6)
C1 N1 C2 110.9(5)
C1 N1 C4 126.2(5)
C2 N1 C4 122.9(5)
C1 N2 C3 111.5(5)
C1 N2 C5 124.8(4)
C3 N2 C5 123.7(5)
C11 N3 Ir1 119.3(3)
N1 C1 N2 103.9(4)
N1 C1 Ir1 129.1(4)
N2 C1 Ir1 126.7(4)
C3 C2 N1 108.0(5)
C2 C3 N2 105.6(5)
C10 C5 C6 121.7(5)
C10 C5 N2 119.5(5)
C6 C5 N2 118.8(5)
C7 C6 C5 119.2(5)
C6 C7 C8 120.1(5)
C9 C8 C7 120.4(5)
C8 C9 C10 120.3(5)
C5 C10 C9 118.2(5)
C5 C10 C11 121.2(4)
C9 C10 C11 120.5(5)
N3 C11 C10 109.3(3)
C13 C12 C16 108.0
C13 C12 C17 126.0
C16 C12 C17 126.0
C13 C12 Ir1 72.51(8)
C16 C12 Ir1 69.81(8)
C17 C12 Ir1 123.31(7)
C12 C13 C14 108.0
C12 C13 C18 126.0
C14 C13 C18 126.0
C12 C13 Ir1 70.58(8)
C14 C13 Ir1 70.72(8)
C18 C13 Ir1 124.32(7)
C15 C14 C13 108.0
C15 C14 C19 126.0
C13 C14 C19 126.0
C15 C14 Ir1 69.79(8)
C13 C14 Ir1 72.38(8)
C19 C14 Ir1 123.45(7)
C16 C15 C14 108.0
C16 C15 C20 126.0
C14 C15 C20 126.0
C16 C15 Ir1 71.02(8)
C14 C15 Ir1 72.80(8)
C20 C15 Ir1 121.89(7)
C15 C16 C12 108.0
C15 C16 C21 126.0
C12 C16 C21 126.0
C15 C16 Ir1 71.19(8)
C12 C16 Ir1 72.72(8)
C21 C16 Ir1 121.81(8)
C13A C12A C16A 108.0
C13A C12A C17A 126.0
C16A C12A C17A 126.0
C13A C12A Ir1 73.95(8)
C16A C12A Ir1 69.10(8)
C17A C12A Ir1 122.59(7)
C12A C13A C14A 108.0
C12A C13A C18A 126.0
C14A C13A C18A 126.0
C12A C13A Ir1 70.09(8)
C14A C13A Ir1 70.89(7)
C18A C13A Ir1 124.62(7)
C15A C14A C13A 108.0
C15A C14A C19A 126.0
C13A C14A C19A 126.0
C15A C14A Ir1 68.97(8)
C13A C14A Ir1 73.29(8)
C19A C14A Ir1 123.36(7)
C14A C15A C16A 108.0
C14A C15A C20A 126.0
C16A C15A C20A 126.0
C14A C15A Ir1 74.41(8)
C16A C15A Ir1 70.85(8)
C20A C15A Ir1 120.51(7)
C15A C16A C12A 108.0
C15A C16A C21A 126.0
C12A C16A C21A 126.0
C15A C16A Ir1 71.77(8)
C12A C16A Ir1 74.01(8)
C21A C16A Ir1 120.04(8)
C16B C12B C13B 108.0
C16B C12B C17B 126.0
C13B C12B C17B 126.0
C16B C12B Ir1 70.69(8)
C13B C12B Ir1 72.77(8)
C17B C12B Ir1 122.22(7)
C14B C13B C12B 108.0
C14B C13B C18B 126.0
C12B C13B C18B 126.0
C14B C13B Ir1 71.73(8)
C12B C13B Ir1 70.50(8)
C18B C13B Ir1 123.41(7)
C13B C14B C15B 108.0
C13B C14B C19B 126.0
C15B C14B C19B 126.0
C13B C14B Ir1 71.77(8)
C15B C14B Ir1 70.48(8)
C19B C14B Ir1 123.39(7)
C16B C15B C14B 108.0
C16B C15B C20B 126.0
C14B C15B C20B 126.0
C16B C15B Ir1 70.72(8)
C14B C15B Ir1 72.77(8)
C20B C15B Ir1 122.19(7)
C12B C16B C15B 108.0
C12B C16B C21B 126.0
C15B C16B C21B 126.0
C12B C16B Ir1 72.16(8)
C15B C16B Ir1 72.12(8)
C21B C16B Ir1 121.46(8)
F1 P1 F4 88.9(2)
F1 P1 F6 91.0(2)
F4 P1 F6 90.6(2)
F1 P1 F2 178.6(2)
F4 P1 F2 91.3(2)
F6 P1 F2 90.3(2)
F1 P1 F3 89.8(2)
F4 P1 F3 178.5(2)
F6 P1 F3 90.0(2)
F2 P1 F3 90.0(2)
F1 P1 F5 89.0(2)
F4 P1 F5 89.5(2)
F6 P1 F5 179.8(2)
F2 P1 F5 89.7(2)
F3 P1 F5 89.8(2)

loop_
_geom_bond_atom_site_label_1
_geom_bond_atom_site_label_2
_geom_bond_distance
Ir1 H1IR 1.5386
Ir1 C1 2.015(5)
Ir1 N3 2.151(4)
Ir1 C16 2.191(2)
Ir1 C15 2.193(2)
Ir1 C16A 2.210(2)
Ir1 C16B 2.219(2)
Ir1 C15A 2.222(2)
Ir1 C12 2.229(2)
Ir1 C14 2.233(3)
Ir1 C15B 2.237(2)
Ir1 C12B 2.238(2)
N1 C1 1.347(7)
N1 C2 1.403(7)
N1 C4 1.457(8)
N2 C1 1.359(7)
N2 C3 1.411(7)
N2 C5 1.434(7)
N3 C11 1.494(5)
C2 C3 1.317(9)
C5 C10 1.387(8)
C5 C6 1.394(7)
C6 C7 1.375(9)
C7 C8 1.389(9)
C8 C9 1.384(8)
C9 C10 1.399(8)
C10 C11 1.542(6)
C12 C13 1.4198
C12 C16 1.4202
C12 C17 1.5095
C13 C14 1.4201
C13 C18 1.5095
C14 C15 1.4200
C14 C19 1.5094
C15 C16 1.4200
C15 C20 1.5095
C16 C21 1.5095
C12A C13A 1.4199
C12A C16A 1.4200
C12A C17A 1.5095
C13A C14A 1.4200
C13A C18A 1.5095
C14A C15A 1.4199
C14A C19A 1.5095
C15A C16A 1.4200
C15A C20A 1.5095
C16A C21A 1.5094
C12B C16B 1.4199
C12B C13B 1.4201
C12B C17B 1.5094
C13B C14B 1.4198
C13B C18B 1.5095
C14B C15B 1.4202
C14B C19B 1.5095
C15B C16B 1.4200
C15B C20B 1.5095
C16B C21B 1.5094
P1 F1 1.591(4)
P1 F4 1.593(4)
P1 F6 1.593(4)
P1 F2 1.597(4)
P1 F3 1.600(4)
P1 F5 1.607(4)

loop_
_geom_hbond_atom_site_label_D
_geom_hbond_atom_site_label_H
_geom_hbond_atom_site_label_A
_geom_hbond_distance_DH
_geom_hbond_distance_HA
_geom_hbond_distance_DA
_geom_hbond_angle_DHA
_geom_hbond_site_symmetry_A
N3 H3B F4 0.92 2.39 3.152(6) 139.8 2_756
N3 H3C F5 0.92 2.28 3.061(5) 142.3 .

loop_
_platon_squeeze_void_nr
_platon_squeeze_void_average_x
_platon_squeeze_void_average_y
_platon_squeeze_void_average_z
_platon_squeeze_void_volume
_platon_squeeze_void_count_electrons
_platon_squeeze_void_content
1 0.075 0.500 1.000 410 103 ' '
